data_1527025
loop_
_publ_author_name
'Yokomori, Y.'
'Nishi, K.'
'Wachsmuth, J.'

_publ_section_title
;
 Structure and Bronsted acid sites of ferrierite
;
_journal_name_full 'Microporous and Mesoporous Materials'
_journal_page_first 137
_journal_page_last 143
_journal_volume 50
_journal_year 2001
_chemical_formula_sum 'Al4 H36 Mg1.6 Na2.6 O90 Si32'
_chemical_name_systematic 'Mg1.6 Na2.6 (Al4 Si32 O72) (H2 O)18'
_space_group_IT_number 23
_symmetry_space_group_name_Hall 'I 2 2'
_symmetry_space_group_name_H-M 'I 2 2 2'
_cell_angle_alpha 90
_cell_angle_beta 90
_cell_angle_gamma 90
_cell_formula_units_Z 1
_cell_length_a 19.186
_cell_length_b 14.143
_cell_length_c 7.484
_cell_volume 2030.765
_citation_journal_id_ASTM MIMMFJ
_cod_data_source_file Yokomori_MIMMFJ_2001_1776.cif
_cod_data_source_block H36Al4Mg1.6Na2.6O90Si32
_cod_original_cell_volume 2030.766
_cod_original_formula_sum 'H36 Al4 Mg1.6 Na2.6 O90 Si32'
_cod_database_code 1527025

loop_
_symmetry_equiv_pos_as_xyz
x,y,z
-x,-y,z
x,-y,-z
-x,y,-z
x+1/2,y+1/2,z+1/2
-x+1/2,-y+1/2,z+1/2
x+1/2,-y+1/2,-z+1/2
-x+1/2,y+1/2,-z+1/2

loop_
_atom_site_label
_atom_site_type_symbol
_atom_site_fract_x
_atom_site_fract_y
_atom_site_fract_z
_atom_site_occupancy
_atom_site_U_iso_or_equiv
O13 O-2 0.402 0.057 0.03 0.5 0.0
O7 O-2 0.3817 0.244 0.684 1 0.0
O6 O-2 0.3422 0.2826 0.01 1 0.0
Si1 Si+4 0.4161 0.2028 0.499 1 0.0
O4 O-2 0.2973 0.009 0.321 1 0.0
O3 O-2 0.3975 0.0906 0.475 1 0.0
Mg1 Mg+2 0.5 0 0 0.8 0.0
O5 O-2 0.2461 0.253 0.232 1 0.0
Al1 Al+3 0.3453 0 0.5 1 0.0
O11 O-2 0.5 0 0.736 1 0.0
O9 O-2 0.1824 -0.09 0.262 1 0.0
Si2 Si+4 0.2274 -0.0001 0.2083 1 0.0
O14 O-2 0.067 0 0.5 1 0.0
Si3 Si+4 0.3229 0.2981 0.794 1 0.0
O12 O-2 0.46 0.136 -0.04 0.5 0.0
O1 O-2 0.5 0.216 0.5 1 0.0
O2 O-2 0.2496 0 0 1 0.0
Si4 Si+4 0.3233 0.2976 0.2063 1 0.0
O10 O-2 0.1772 0.0916 0.248 1 0.0
O15 O-2 0.5 0.225 0 0.5 0.0
Na1 Na+1 0.5 0.377 0 0.65 0.0
O8 O-2 0.387 0.26 0.324 1 0.0
